data_7021608
loop_
_publ_author_name
'Kato, Naohiro'
'Hayashi, Yoshihito'

_publ_section_title
;
 Discrete spherical hexadecavanadates incorporating a bromide with
 oxidative bromination activity.
;
_journal_issue 33
_journal_name_full 'Dalton transactions (Cambridge, England : 2003)'
_journal_page_first 11804
_journal_page_last 11811
_journal_paper_doi 10.1039/c3dt50521a
_journal_volume 42
_journal_year 2013
_chemical_formula_moiety 'O38 V16, 4(C16 H36 N), Cl'
_chemical_formula_sum 'C64 H144 Cl N4 O38 V16'
_chemical_formula_weight 2428.32
_chemical_name_systematic
;
?
;
_space_group_IT_number 94
_symmetry_cell_setting tetragonal
_symmetry_space_group_name_Hall 'P 4n 2n'
_symmetry_space_group_name_H-M 'P 42 21 2'
_atom_sites_solution_hydrogens geom
_atom_sites_solution_primary direct
_atom_sites_solution_secondary difmap
_audit_creation_method SHELXL-97
_cell_angle_alpha 90.00
_cell_angle_beta 90.00
_cell_angle_gamma 90.00
_cell_formula_units_Z 2
_cell_length_a 16.409(2)
_cell_length_b 16.409(2)
_cell_length_c 18.059(3)
_cell_measurement_reflns_used 16791
_cell_measurement_temperature 123(2)
_cell_measurement_theta_max 27.5223
_cell_measurement_theta_min 3.3549
_cell_volume 4862.5(12)
_computing_cell_refinement 'CrystalClear v1.3.7(Rigaku Corp., 2000)'
_computing_data_collection 'CrystalClear v1.3.7(Rigaku Corp., 2000)'
_computing_data_reduction 'CrystalClear v1.3.7(Rigaku Corp., 2000)'
_computing_molecular_graphics 'PLATON (Spek, 2003)'
_computing_publication_material 'PLATON (Spek, 2003)'
_computing_structure_refinement 'SHELXL-97 (Sheldrick, 1997)'
_computing_structure_solution 'SHELXS-97 (Sheldrick, 1990)'
_diffrn_ambient_temperature 123(2)
_diffrn_detector_area_resol_mean 14.4613
_diffrn_measured_fraction_theta_full 0.994
_diffrn_measured_fraction_theta_max 0.994
_diffrn_measurement_device_type 'Mercury CCD (2x2 bin mode)'
_diffrn_measurement_method dtintegrate.ref
_diffrn_radiation_monochromator graphite
_diffrn_radiation_source 'fine-focus sealed tube'
_diffrn_radiation_type MoK\a
_diffrn_radiation_wavelength 0.71070
_diffrn_reflns_av_R_equivalents 0.0707
_diffrn_reflns_av_sigmaI/netI 0.0335
_diffrn_reflns_limit_h_max 17
_diffrn_reflns_limit_h_min -20
_diffrn_reflns_limit_k_max 20
_diffrn_reflns_limit_k_min -20
_diffrn_reflns_limit_l_max 22
_diffrn_reflns_limit_l_min -22
_diffrn_reflns_number 49575
_diffrn_reflns_theta_full 26.00
_diffrn_reflns_theta_max 26.00
_diffrn_reflns_theta_min 3.35
_exptl_absorpt_coefficient_mu 1.564
_exptl_absorpt_correction_T_max 0.8831
_exptl_absorpt_correction_T_min 0.7343
_exptl_absorpt_correction_type numerical
_exptl_absorpt_process_details 'NUMABS (Rigaku, 1999)'
_exptl_crystal_colour Green
_exptl_crystal_density_diffrn 1.659
_exptl_crystal_density_method 'not measured'
_exptl_crystal_description Block
_exptl_crystal_F_000 2490
_exptl_crystal_size_max 0.30
_exptl_crystal_size_mid 0.25
_exptl_crystal_size_min 0.20
_refine_diff_density_max 2.773
_refine_diff_density_min -0.804
_refine_diff_density_rms 0.169
_refine_ls_abs_structure_details 'Flack H D (1983), Acta Cryst. A39, 876-881'
_refine_ls_abs_structure_Flack 0.00(8)
_refine_ls_extinction_coef 0.0019(13)
_refine_ls_extinction_expression Fc^*^=kFc[1+0.001xFc^2^\l^3^/sin(2\q)]^-1/4^
_refine_ls_extinction_method SHELXL
_refine_ls_goodness_of_fit_ref 1.101
_refine_ls_hydrogen_treatment noref
_refine_ls_matrix_type full
_refine_ls_number_parameters 280
_refine_ls_number_reflns 4774
_refine_ls_number_restraints 174
_refine_ls_restrained_S_all 1.101
_refine_ls_R_factor_all 0.1098
_refine_ls_R_factor_gt 0.0997
_refine_ls_shift/su_max 0.002
_refine_ls_shift/su_mean 0.000
_refine_ls_structure_factor_coef Fsqd
_refine_ls_weighting_details 'calc w=1/[\s^2^(Fo^2^)+(0.1988P)^2^+4.5746P] where P=(Fo^2^+2Fc^2^)/3'
_refine_ls_weighting_scheme calc
_refine_ls_wR_factor_gt 0.2758
_refine_ls_wR_factor_ref 0.2934
_reflns_number_gt 4051
_reflns_number_total 4774
_reflns_threshold_expression >2sigma(I)
_cod_data_source_file c3dt50521a.txt
_cod_data_source_block V16Cl
_cod_depositor_comments
;
The following automatic conversions were performed:

'_symmetry_cell_setting' value 'Tetragonal' changed to 'tetragonal'
according to /home/saulius/struct/CIF-dictionaries/cif_core.dic
dictionary named 'cif_core.dic' version 2.4.2 from
2011-04-26.

'_exptl_absorpt_correction_type' value 'Numerical'
changed to 'numerical' according to
/home/saulius/struct/CIF-dictionaries/cif_core.dic dictionary named
'cif_core.dic' version 2.4.2 from 2011-04-26.

Automatic conversion script
Id: cif_fix_values 1891 2012-01-12 08:04:46Z andrius 
;
_cod_original_cell_volume 4862.6(12)
_cod_database_code 7021608

loop_
_symmetry_equiv_pos_as_xyz
'x, y, z'
'-y+1/2, x+1/2, z+1/2'
'-x, -y, z'
'y+1/2, -x+1/2, z+1/2'
'-x+1/2, y+1/2, -z+1/2'
'y, x, -z'
'x+1/2, -y+1/2, -z+1/2'
'-y, -x, -z'

loop_
_atom_site_label
_atom_site_type_symbol
_atom_site_fract_x
_atom_site_fract_y
_atom_site_fract_z
_atom_site_U_iso_or_equiv
_atom_site_adp_type
_atom_site_occupancy
_atom_site_symmetry_multiplicity
_atom_site_calc_flag
_atom_site_refinement_flags
V1 V 0.00409(9) 0.16707(8) 0.10991(8) 0.0568(4) Uani 1 1 d .
V2 V 0.18718(12) 0.08562(13) 0.03303(12) 0.0821(6) Uani 1 1 d .
V3 V -0.08521(9) 0.02310(9) 0.17216(8) 0.0586(4) Uani 1 1 d .
V4 V -0.19409(10) 0.09027(12) 0.06129(10) 0.0739(5) Uani 1 1 d .
Cl1 Cl 0.0000 0.0000 0.0000 0.0571(9) Uani 1 4 d S
O1 O -0.1053(4) 0.1230(4) 0.1195(3) 0.0603(13) Uani 1 1 d .
O2 O 0.1108(3) 0.1579(3) 0.0671(3) 0.0576(13) Uani 1 1 d .
O4 O -0.0220(4) 0.2095(4) 0.0143(3) 0.0676(15) Uani 1 1 d .
O5 O 0.0077(4) 0.2443(4) 0.1639(4) 0.0723(16) Uani 1 1 d .
O6 O -0.2794(4) 0.1128(5) 0.1009(4) 0.082(2) Uani 1 1 d .
O7 O -0.1199(5) 0.0360(5) 0.2541(4) 0.082(2) Uani 1 1 d .
O8 O 0.0234(3) 0.0729(4) 0.1717(3) 0.0603(13) Uani 1 1 d .
O9 O 0.1691(4) 0.0163(4) 0.1193(4) 0.0691(16) Uani 1 1 d .
O10 O -0.1760(6) 0.1760(6) 0.0000 0.085(3) Uani 1 2 d SU
O11 O 0.2746(5) 0.1245(6) 0.0496(6) 0.101(3) Uani 1 1 d .
N1 N 0.7545(8) 0.3171(8) 0.2167(7) 0.109(3) Uani 1 1 d U
C1 C 0.7623(10) 0.2343(10) 0.2464(9) 0.106(3) Uani 1 1 d U
H1A H 0.8208 0.2227 0.2548 0.128 Uiso 1 1 calc R
H1B H 0.7424 0.1953 0.2087 0.128 Uiso 1 1 calc R
C2 C 0.7174(12) 0.2195(8) 0.3168(8) 0.131(5) Uani 1 1 d U
H2A H 0.6580 0.2195 0.3072 0.157 Uiso 1 1 calc R
H2B H 0.7295 0.2636 0.3525 0.157 Uiso 1 1 calc R
C3 C 0.7436(17) 0.1360(12) 0.3498(13) 0.166(7) Uani 1 1 d U
H3C H 0.7847 0.1412 0.3897 0.199 Uiso 1 1 calc R
H3D H 0.7624 0.0969 0.3117 0.199 Uiso 1 1 calc R
C4 C 0.655(2) 0.1162(14) 0.3800(12) 0.276(16) Uani 1 1 d U
H4A H 0.6187 0.1037 0.3383 0.331 Uiso 1 1 calc R
H4B H 0.6338 0.1634 0.4071 0.331 Uiso 1 1 calc R
H4C H 0.6574 0.0691 0.4133 0.331 Uiso 1 1 calc R
C5 C 0.6629(10) 0.3356(9) 0.2056(8) 0.112(4) Uani 1 1 d U
H5A H 0.6354 0.3305 0.2542 0.134 Uiso 1 1 calc R
H5B H 0.6575 0.3931 0.1897 0.134 Uiso 1 1 calc R
C6 C 0.6202(12) 0.2855(14) 0.1534(15) 0.158(7) Uani 1 1 d U
H6A H 0.6194 0.2282 0.1707 0.190 Uiso 1 1 calc R
H6B H 0.6479 0.2873 0.1047 0.190 Uiso 1 1 calc R
C7 C 0.5289(11) 0.3192(13) 0.1457(11) 0.135(6) Uani 1 1 d DU
H7A H 0.4941 0.2763 0.1236 0.162 Uiso 1 1 calc R
H7B H 0.5072 0.3316 0.1956 0.162 Uiso 1 1 calc R
C8 C 0.5243(15) 0.3882(18) 0.1026(14) 0.212(14) Uani 1 1 d DU
H8A H 0.5421 0.3754 0.0522 0.254 Uiso 1 1 calc R
H8B H 0.5596 0.4305 0.1235 0.254 Uiso 1 1 calc R
H8C H 0.4679 0.4078 0.1015 0.254 Uiso 1 1 calc R
C9 C 0.7975(12) 0.3180(10) 0.1469(8) 0.126(5) Uani 1 1 d U
H9A H 0.7753 0.2734 0.1159 0.151 Uiso 1 1 calc R
H9B H 0.8553 0.3047 0.1570 0.151 Uiso 1 1 calc R
C10 C 0.7953(18) 0.3977(13) 0.1001(9) 0.159(6) Uani 1 1 d U
H10A H 0.8074 0.4439 0.1336 0.191 Uiso 1 1 calc R
H10B H 0.7389 0.4052 0.0819 0.191 Uiso 1 1 calc R
C11 C 0.8541(18) 0.4040(14) 0.0320(13) 0.174(7) Uani 1 1 d U
H11A H 0.8576 0.3519 0.0045 0.209 Uiso 1 1 calc R
H11B H 0.8376 0.4481 -0.0023 0.209 Uiso 1 1 calc R
C12 C 0.9344(12) 0.4242(10) 0.0722(18) 0.217(11) Uani 1 1 d U
H12A H 0.9455 0.3823 0.1096 0.261 Uiso 1 1 calc R
H12B H 0.9297 0.4774 0.0964 0.261 Uiso 1 1 calc R
H12C H 0.9791 0.4256 0.0363 0.261 Uiso 1 1 calc R
C13 C 0.7891(11) 0.3792(8) 0.2703(8) 0.128(5) Uani 1 1 d U
H13A H 0.7837 0.4335 0.2469 0.154 Uiso 1 1 calc R
H13B H 0.7537 0.3794 0.3147 0.154 Uiso 1 1 calc R
C14 C 0.8710(10) 0.3717(15) 0.2954(10) 0.145(6) Uani 1 1 d U
H14A H 0.9062 0.3534 0.2540 0.174 Uiso 1 1 calc R
H14B H 0.8740 0.3304 0.3353 0.174 Uiso 1 1 calc R
C15 C 0.9016(16) 0.4545(16) 0.3247(14) 0.176(8) Uani 1 1 d DU
H15A H 0.8695 0.4661 0.3699 0.211 Uiso 1 1 calc R
H15B H 0.9585 0.4455 0.3413 0.211 Uiso 1 1 calc R
C16 C 0.9023(8) 0.5334(11) 0.2797(12) 0.232(14) Uani 1 1 d DU
H16A H 0.8485 0.5421 0.2576 0.279 Uiso 1 1 calc R
H16B H 0.9433 0.5293 0.2403 0.279 Uiso 1 1 calc R
H16C H 0.9157 0.5793 0.3122 0.279 Uiso 1 1 calc R

loop_
_atom_site_aniso_label
_atom_site_aniso_U_11
_atom_site_aniso_U_22
_atom_site_aniso_U_33
_atom_site_aniso_U_23
_atom_site_aniso_U_13
_atom_site_aniso_U_12
V1 0.0533(7) 0.0532(7) 0.0640(8) -0.0100(6) -0.0038(6) 0.0019(6)
V2 0.0704(11) 0.0876(13) 0.0883(12) -0.0073(10) 0.0004(9) -0.0090(8)
V3 0.0571(8) 0.0644(9) 0.0545(7) -0.0031(6) 0.0065(6) 0.0029(6)
V4 0.0582(9) 0.0771(11) 0.0865(11) -0.0233(9) -0.0025(8) 0.0081(7)
Cl1 0.0621(13) 0.0621(13) 0.0472(17) 0.000 0.000 -0.0095(17)
O1 0.051(3) 0.055(3) 0.074(3) -0.002(3) -0.002(3) -0.002(2)
O2 0.051(3) 0.056(3) 0.066(3) 0.002(2) -0.010(2) -0.006(2)
O4 0.072(4) 0.074(4) 0.056(3) -0.002(3) 0.001(3) 0.001(3)
O5 0.066(4) 0.058(3) 0.093(4) -0.023(3) -0.001(3) 0.002(3)
O6 0.064(4) 0.089(5) 0.094(5) -0.019(4) 0.003(4) 0.011(3)
O7 0.081(5) 0.115(6) 0.050(3) -0.001(3) 0.009(3) 0.013(4)
O8 0.058(3) 0.063(3) 0.060(3) -0.005(3) 0.000(3) 0.010(2)
O9 0.058(3) 0.070(4) 0.079(4) 0.017(3) 0.002(3) 0.009(3)
O10 0.091(4) 0.091(4) 0.072(5) -0.004(3) -0.004(3) -0.029(5)
O11 0.078(5) 0.093(6) 0.132(7) -0.005(5) 0.009(5) -0.013(4)
N1 0.125(7) 0.104(7) 0.099(6) -0.018(5) -0.009(5) 0.034(6)
C1 0.101(9) 0.102(7) 0.117(8) -0.021(6) 0.008(7) 0.026(6)
C2 0.154(13) 0.124(10) 0.115(10) -0.020(7) 0.031(10) 0.034(9)
C3 0.215(16) 0.119(11) 0.163(13) 0.008(9) 0.070(13) 0.058(11)
C4 0.26(2) 0.24(2) 0.32(3) 0.04(2) 0.10(2) -0.02(2)
C5 0.121(7) 0.110(9) 0.105(9) -0.021(7) -0.001(6) 0.045(7)
C6 0.117(10) 0.149(14) 0.209(18) -0.049(12) -0.021(11) 0.038(10)
C7 0.116(9) 0.162(15) 0.128(12) -0.027(10) 0.004(9) 0.019(10)
C8 0.22(3) 0.22(3) 0.20(2) 0.025(19) 0.02(2) 0.11(2)
C9 0.146(11) 0.115(10) 0.117(8) -0.017(6) 0.006(8) 0.055(9)
C10 0.234(16) 0.131(12) 0.114(10) -0.008(8) 0.023(11) 0.050(13)
C11 0.259(18) 0.111(11) 0.152(13) -0.026(9) 0.051(12) 0.028(13)
C12 0.226(16) 0.152(18) 0.27(2) 0.021(18) 0.031(17) 0.047(16)
C13 0.138(10) 0.114(9) 0.133(10) -0.049(9) -0.016(9) 0.033(8)
C14 0.102(9) 0.191(14) 0.141(12) -0.073(11) 0.017(8) 0.026(9)
C15 0.146(15) 0.207(17) 0.175(17) -0.058(14) 0.009(15) -0.015(14)
C16 0.27(3) 0.27(2) 0.157(18) 0.01(2) 0.05(2) -0.11(3)

loop_
_atom_type_symbol
_atom_type_description
_atom_type_scat_dispersion_real
_atom_type_scat_dispersion_imag
_atom_type_scat_source
C C 0.0033 0.0016 'International Tables Vol C Tables 4.2.6.8 and 6.1.1.4'
H H 0.0000 0.0000 'International Tables Vol C Tables 4.2.6.8 and 6.1.1.4'
Cl Cl 0.1484 0.1585 'International Tables Vol C Tables 4.2.6.8 and 6.1.1.4'
N N 0.0061 0.0033 'International Tables Vol C Tables 4.2.6.8 and 6.1.1.4'
O O 0.0106 0.0060 'International Tables Vol C Tables 4.2.6.8 and 6.1.1.4'
V V 0.3005 0.5294 'International Tables Vol C Tables 4.2.6.8 and 6.1.1.4'

loop_
_geom_angle_atom_site_label_1
_geom_angle_atom_site_label_2
_geom_angle_atom_site_label_3
_geom_angle
_geom_angle_site_symmetry_1
_geom_angle_site_symmetry_3
O5 V1 O4 105.7(3) . .
O5 V1 O2 105.9(3) . .
O4 V1 O2 82.5(3) . .
O5 V1 O8 106.0(3) . .
O4 V1 O8 148.2(3) . .
O2 V1 O8 91.2(2) . .
O5 V1 O1 106.0(3) . .
O4 V1 O1 90.5(3) . .
O2 V1 O1 148.1(3) . .
O8 V1 O1 78.6(2) . .
O5 V1 V2 115.5(3) . 6
O4 V1 V2 42.6(2) . 6
O2 V1 V2 40.23(18) . 6
O8 V1 V2 121.66(18) . 6
O1 V1 V2 122.9(2) . 6
O5 V1 V3 114.5(3) . .
O4 V1 V3 121.1(2) . .
O2 V1 V3 122.35(18) . .
O8 V1 V3 39.97(17) . .
O1 V1 V3 38.89(18) . .
V2 V1 V3 130.01(7) 6 .
O11 V2 O2 107.0(4) . .
O11 V2 O2 108.4(4) . 6
O2 V2 O2 90.3(3) . 6
O11 V2 O9 102.7(5) . .
O2 V2 O9 90.3(3) . .
O2 V2 O9 147.2(3) 6 .
O11 V2 O4 105.6(4) . 6
O2 V2 O4 147.4(3) . 6
O2 V2 O4 80.4(3) 6 6
O9 V2 O4 81.6(3) . 6
O11 V2 V2 113.5(4) . 6
O2 V2 V2 46.49(19) . 6
O2 V2 V2 43.90(19) 6 6
O9 V2 V2 129.2(2) . 6
O4 V2 V2 118.7(2) 6 6
O11 V2 V1 116.7(4) . 6
O2 V2 V1 121.0(2) . 6
O2 V2 V1 40.35(18) 6 6
O9 V2 V1 114.9(2) . 6
O4 V2 V1 40.38(18) 6 6
V2 V2 V1 79.56(9) 6 6
O11 V2 V4 109.0(4) . 3
O2 V2 V4 127.2(2) . 3
O2 V2 V4 112.72(19) 6 3
O9 V2 V4 45.1(2) . 3
O4 V2 V4 36.56(18) 6 3
V2 V2 V4 136.36(6) 6 3
V1 V2 V4 73.02(7) 6 3
O7 V3 O9 105.5(4) . 3
O7 V3 O8 107.9(4) . 3
O9 V3 O8 96.3(3) 3 3
O7 V3 O1 106.5(4) . .
O9 V3 O1 85.0(3) 3 .
O8 V3 O1 143.8(3) 3 .
O7 V3 O8 105.8(4) . .
O9 V3 O8 147.7(3) 3 .
O8 V3 O8 81.9(3) 3 .
O1 V3 O8 78.4(2) . .
O7 V3 V3 112.2(3) . 3
O9 V3 V3 130.2(2) 3 3
O8 V3 V3 42.06(19) 3 3
O1 V3 V3 112.86(19) . 3
O8 V3 V3 39.81(17) . 3
O7 V3 V4 111.7(3) . .
O9 V3 V4 45.4(2) 3 .
O8 V3 V4 130.5(2) 3 .
O1 V3 V4 39.59(18) . .
O8 V3 V4 113.49(19) . .
V3 V3 V4 133.93(5) 3 .
O7 V3 V1 114.6(3) . .
O9 V3 V1 117.3(2) 3 .
O8 V3 V1 113.35(19) 3 .
O1 V3 V1 39.38(18) . .
O8 V3 V1 39.27(18) . .
V3 V3 V1 74.60(6) 3 .
V4 V3 V1 75.10(6) . .
O6 V4 O4 111.1(4) . 8
O6 V4 O10 103.6(5) . .
O4 V4 O10 92.5(3) 8 .
O6 V4 O1 111.1(3) . .
O4 V4 O1 136.0(3) 8 .
O10 V4 O1 89.6(3) . .
O6 V4 O9 98.1(4) . 3
O4 V4 O9 83.4(3) 8 3
O10 V4 O9 158.0(4) . 3
O1 V4 O9 78.7(3) . 3
O6 V4 V3 108.4(3) . .
O4 V4 V3 112.1(2) 8 .
O10 V4 V3 127.9(2) . .
O1 V4 V3 40.81(19) . .
O9 V4 V3 37.93(19) 3 .
O6 V4 V2 109.6(3) . 3
O4 V4 V2 41.8(2) 8 3
O10 V4 V2 130.6(3) . 3
O1 V4 V2 110.4(2) . 3
O9 V4 V2 41.64(18) 3 3
V3 V4 V2 73.88(7) . 3
V4 O1 V3 99.6(3) . .
V4 O1 V1 140.7(4) . .
V3 O1 V1 101.7(3) . .
V2 O2 V2 89.6(3) . 6
V2 O2 V1 144.1(3) . .
V2 O2 V1 99.4(3) 6 .
V4 O4 V1 141.3(4) 8 .
V4 O4 V2 101.6(3) 8 6
V1 O4 V2 97.0(3) . 6
V3 O8 V1 139.8(3) 3 .
V3 O8 V3 98.1(3) 3 .
V1 O8 V3 100.8(3) . .
V3 O9 V2 138.6(4) 3 .
V3 O9 V4 96.7(3) 3 3
V2 O9 V4 93.3(3) . 3
V4 O10 V4 128.8(8) 8 .
C9 N1 C1 106.5(11) . .
C9 N1 C13 111.6(14) . .
C1 N1 C13 110.9(12) . .
C9 N1 C5 111.1(12) . .
C1 N1 C5 108.4(13) . .
C13 N1 C5 108.4(12) . .
N1 C1 C2 114.7(11) . .
N1 C1 H1A 108.6 . .
C2 C1 H1A 108.6 . .
N1 C1 H1B 108.6 . .
C2 C1 H1B 108.6 . .
H1A C1 H1B 107.6 . .
C1 C2 C3 109.5(13) . .
C1 C2 H2A 109.8 . .
C3 C2 H2A 109.8 . .
C1 C2 H2B 109.8 . .
C3 C2 H2B 109.8 . .
H2A C2 H2B 108.2 . .
C2 C3 C4 93.4(16) . .
C2 C3 H3C 113.0 . .
C4 C3 H3C 113.0 . .
C2 C3 H3D 113.0 . .
C4 C3 H3D 113.0 . .
H3C C3 H3D 110.4 . .
C3 C4 H4A 109.5 . .
C3 C4 H4B 109.5 . .
H4A C4 H4B 109.5 . .
C3 C4 H4C 109.5 . .
H4A C4 H4C 109.5 . .
H4B C4 H4C 109.5 . .
C6 C5 N1 116.6(12) . .
C6 C5 H5A 108.2 . .
N1 C5 H5A 108.2 . .
C6 C5 H5B 108.2 . .
N1 C5 H5B 108.2 . .
H5A C5 H5B 107.3 . .
C5 C6 C7 108.3(15) . .
C5 C6 H6A 110.0 . .
C7 C6 H6A 110.0 . .
C5 C6 H6B 110.0 . .
C7 C6 H6B 110.0 . .
H6A C6 H6B 108.4 . .
C8 C7 C6 112.6(19) . .
C8 C7 H7A 109.1 . .
C6 C7 H7A 109.1 . .
C8 C7 H7B 109.1 . .
C6 C7 H7B 109.1 . .
H7A C7 H7B 107.8 . .
C7 C8 H8A 109.5 . .
C7 C8 H8B 109.5 . .
H8A C8 H8B 109.5 . .
C7 C8 H8C 109.5 . .
H8A C8 H8C 109.5 . .
H8B C8 H8C 109.5 . .
N1 C9 C10 118.1(12) . .
N1 C9 H9A 107.8 . .
C10 C9 H9A 107.8 . .
N1 C9 H9B 107.8 . .
C10 C9 H9B 107.8 . .
H9A C9 H9B 107.1 . .
C9 C10 C11 117.9(16) . .
C9 C10 H10A 107.8 . .
C11 C10 H10A 107.8 . .
C9 C10 H10B 107.8 . .
C11 C10 H10B 107.8 . .
H10A C10 H10B 107.2 . .
C12 C11 C10 99.8(18) . .
C12 C11 H11A 111.8 . .
C10 C11 H11A 111.8 . .
C12 C11 H11B 111.8 . .
C10 C11 H11B 111.8 . .
H11A C11 H11B 109.5 . .
C11 C12 H12A 109.5 . .
C11 C12 H12B 109.5 . .
H12A C12 H12B 109.5 . .
C11 C12 H12C 109.5 . .
H12A C12 H12C 109.5 . .
H12B C12 H12C 109.5 . .
C14 C13 N1 119.9(13) . .
C14 C13 H13A 107.3 . .
N1 C13 H13A 107.3 . .
C14 C13 H13B 107.3 . .
N1 C13 H13B 107.3 . .
H13A C13 H13B 106.9 . .
C13 C14 C15 109.9(17) . .
C13 C14 H14A 109.7 . .
C15 C14 H14A 109.7 . .
C13 C14 H14B 109.7 . .
C15 C14 H14B 109.7 . .
H14A C14 H14B 108.2 . .
C16 C15 C14 124(2) . .
C16 C15 H15A 106.2 . .
C14 C15 H15A 106.2 . .
C16 C15 H15B 106.2 . .
C14 C15 H15B 106.2 . .
H15A C15 H15B 106.4 . .
C15 C16 H16A 109.5 . .
C15 C16 H16B 109.5 . .
H16A C16 H16B 109.5 . .
C15 C16 H16C 109.5 . .
H16A C16 H16C 109.5 . .
H16B C16 H16C 109.5 . .

loop_
_geom_bond_atom_site_label_1
_geom_bond_atom_site_label_2
_geom_bond_distance
_geom_bond_site_symmetry_2
V1 O5 1.600(6) .
V1 O4 1.910(6) .
V1 O2 1.920(6) .
V1 O8 1.932(6) .
V1 O1 1.943(6) .
V1 V2 2.926(3) 6
V1 V3 2.999(2) .
V2 O11 1.598(9) .
V2 O2 1.832(6) .
V2 O2 1.916(6) 6
V2 O9 1.952(7) .
V2 O4 1.996(7) 6
V2 V2 2.642(4) 6
V2 V1 2.926(3) 6
V2 V4 2.933(3) 3
V3 O7 1.600(7) .
V3 O9 1.795(7) 3
V3 O8 1.874(6) 3
V3 O1 1.923(6) .
V3 O8 1.961(6) .
V3 V3 2.897(3) 3
V3 V4 2.901(2) .
V4 O6 1.615(7) .
V4 O4 1.784(6) 8
V4 O10 1.814(6) .
V4 O1 1.875(6) .
V4 O9 2.079(7) 3
V4 V2 2.933(3) 3
O2 V2 1.916(6) 6
O4 V4 1.784(6) 8
O4 V2 1.996(7) 6
O8 V3 1.874(6) 3
O9 V3 1.795(7) 3
O9 V4 2.079(7) 3
O10 V4 1.814(6) 8
N1 C9 1.45(2) .
N1 C1 1.47(2) .
N1 C13 1.516(19) .
N1 C5 1.55(2) .
C1 C2 1.49(2) .
C1 H1A 0.9900 .
C1 H1B 0.9900 .
C2 C3 1.56(2) .
C2 H2A 0.9900 .
C2 H2B 0.9900 .
C3 C4 1.59(3) .
C3 H3C 0.9900 .
C3 H3D 0.9900 .
C4 H4A 0.9800 .
C4 H4B 0.9800 .
C4 H4C 0.9800 .
C5 C6 1.43(3) .
C5 H5A 0.9900 .
C5 H5B 0.9900 .
C6 C7 1.60(3) .
C6 H6A 0.9900 .
C6 H6B 0.9900 .
C7 C8 1.38(3) .
C7 H7A 0.9900 .
C7 H7B 0.9900 .
C8 H8A 0.9800 .
C8 H8B 0.9800 .
C8 H8C 0.9800 .
C9 C10 1.56(3) .
C9 H9A 0.9900 .
C9 H9B 0.9900 .
C10 C11 1.57(3) .
C10 H10A 0.9900 .
C10 H10B 0.9900 .
C11 C12 1.54(3) .
C11 H11A 0.9900 .
C11 H11B 0.9900 .
C12 H12A 0.9800 .
C12 H12B 0.9800 .
C12 H12C 0.9800 .
C13 C14 1.42(2) .
C13 H13A 0.9900 .
C13 H13B 0.9900 .
C14 C15 1.54(3) .
C14 H14A 0.9900 .
C14 H14B 0.9900 .
C15 C16 1.53(2) .
C15 H15A 0.9900 .
C15 H15B 0.9900 .
C16 H16A 0.9800 .
C16 H16B 0.9800 .
C16 H16C 0.9800 .

loop_
_geom_torsion_atom_site_label_1
_geom_torsion_atom_site_label_2
_geom_torsion_atom_site_label_3
_geom_torsion_atom_site_label_4
_geom_torsion
_geom_torsion_site_symmetry_1
_geom_torsion_site_symmetry_4
O5 V1 V3 O7 -1.0(4) . .
O4 V1 V3 O7 -129.3(4) . .
O2 V1 V3 O7 129.1(4) . .
O8 V1 V3 O7 84.9(4) . .
O1 V1 V3 O7 -86.2(4) . .
V2 V1 V3 O7 178.7(3) 6 .
O5 V1 V3 O9 123.6(4) . 3
O4 V1 V3 O9 -4.8(3) . 3
O2 V1 V3 O9 -106.4(3) . 3
O8 V1 V3 O9 -150.5(4) . 3
O1 V1 V3 O9 38.3(4) . 3
V2 V1 V3 O9 -56.8(2) 6 3
O5 V1 V3 O8 -125.4(3) . 3
O4 V1 V3 O8 106.2(3) . 3
O2 V1 V3 O8 4.6(3) . 3
O8 V1 V3 O8 -39.5(2) . 3
O1 V1 V3 O8 149.3(4) . 3
V2 V1 V3 O8 54.2(2) 6 3
O5 V1 V3 O1 85.3(4) . .
O4 V1 V3 O1 -43.1(4) . .
O2 V1 V3 O1 -144.7(4) . .
O8 V1 V3 O1 171.2(4) . .
V2 V1 V3 O1 -95.1(3) 6 .
O5 V1 V3 O8 -85.9(4) . .
O4 V1 V3 O8 145.7(4) . .
O2 V1 V3 O8 44.1(3) . .
O1 V1 V3 O8 -171.2(4) . .
V2 V1 V3 O8 93.7(3) 6 .
O5 V1 V3 V3 -108.7(3) . 3
O4 V1 V3 V3 122.9(2) . 3
O2 V1 V3 V3 21.4(2) . 3
O8 V1 V3 V3 -22.8(3) . 3
O1 V1 V3 V3 166.0(3) . 3
V2 V1 V3 V3 70.95(9) 6 3
O5 V1 V3 V4 106.4(3) . .
O4 V1 V3 V4 -22.0(2) . .
O2 V1 V3 V4 -123.5(2) . .
O8 V1 V3 V4 -167.7(3) . .
O1 V1 V3 V4 21.2(3) . .
V2 V1 V3 V4 -73.93(10) 6 .
O7 V3 V4 O6 -11.4(5) . .
O9 V3 V4 O6 79.3(4) 3 .
O8 V3 V4 O6 129.5(4) 3 .
O1 V3 V4 O6 -101.3(4) . .
O8 V3 V4 O6 -130.8(4) . .
V3 V3 V4 O6 -172.7(3) 3 .
V1 V3 V4 O6 -122.3(3) . .
O7 V3 V4 O4 -134.3(4) . 8
O9 V3 V4 O4 -43.7(4) 3 8
O8 V3 V4 O4 6.5(4) 3 8
O1 V3 V4 O4 135.7(4) . 8
O8 V3 V4 O4 106.2(3) . 8
V3 V3 V4 O4 64.3(3) 3 8
V1 V3 V4 O4 114.7(3) . 8
O7 V3 V4 O10 113.6(5) . .
O9 V3 V4 O10 -155.8(5) 3 .
O8 V3 V4 O10 -105.6(5) 3 .
O1 V3 V4 O10 23.7(5) . .
O8 V3 V4 O10 -5.9(4) . .
V3 V3 V4 O10 -47.8(4) 3 .
V1 V3 V4 O10 2.6(4) . .
O7 V3 V4 O1 89.9(5) . .
O9 V3 V4 O1 -179.4(4) 3 .
O8 V3 V4 O1 -129.2(4) 3 .
O8 V3 V4 O1 -29.5(3) . .
V3 V3 V4 O1 -71.4(3) 3 .
V1 V3 V4 O1 -21.1(3) . .
O7 V3 V4 O9 -90.6(5) . 3
O8 V3 V4 O9 50.2(4) 3 3
O1 V3 V4 O9 179.4(4) . 3
O8 V3 V4 O9 149.9(3) . 3
V3 V3 V4 O9 108.0(3) 3 3
V1 V3 V4 O9 158.4(3) . 3
O7 V3 V4 V2 -117.1(4) . 3
O9 V3 V4 V2 -26.5(3) 3 3
O8 V3 V4 V2 23.7(3) 3 3
O1 V3 V4 V2 152.9(3) . 3
O8 V3 V4 V2 123.41(19) . 3
V3 V3 V4 V2 81.51(12) 3 3
V1 V3 V4 V2 131.88(6) . 3
O6 V4 O1 V3 94.0(4) . .
O4 V4 O1 V3 -68.4(5) 8 .
O10 V4 O1 V3 -161.5(4) . .
O9 V4 O1 V3 -0.3(3) 3 .
V2 V4 O1 V3 -27.8(3) 3 .
O6 V4 O1 V1 -143.8(6) . .
O4 V4 O1 V1 53.8(8) 8 .
O10 V4 O1 V1 -39.4(6) . .
O9 V4 O1 V1 121.8(5) 3 .
V3 V4 O1 V1 122.2(6) . .
V2 V4 O1 V1 94.4(5) 3 .
O7 V3 O1 V4 -104.3(4) . .
O9 V3 O1 V4 0.4(3) 3 .
O8 V3 O1 V4 94.3(5) 3 .
O8 V3 O1 V4 152.5(3) . .
V3 V3 O1 V4 132.20(19) 3 .
V1 V3 O1 V4 146.8(4) . .
O7 V3 O1 V1 108.9(4) . .
O9 V3 O1 V1 -146.4(3) 3 .
O8 V3 O1 V1 -52.6(6) 3 .
O8 V3 O1 V1 5.7(3) . .
V3 V3 O1 V1 -14.6(3) 3 .
V4 V3 O1 V1 -146.8(4) . .
O5 V1 O1 V4 129.1(6) . .
O4 V1 O1 V4 22.7(6) . .
O2 V1 O1 V4 -53.9(8) . .
O8 V1 O1 V4 -127.3(6) . .
V2 V1 O1 V4 -6.8(6) 6 .
V3 V1 O1 V4 -121.5(6) . .
O5 V1 O1 V3 -109.3(3) . .
O4 V1 O1 V3 144.2(3) . .
O2 V1 O1 V3 67.7(6) . .
O8 V1 O1 V3 -5.8(3) . .
V2 V1 O1 V3 114.7(2) 6 .
O11 V2 O2 V2 106.6(5) . 6
O2 V2 O2 V2 -2.8(4) 6 6
O9 V2 O2 V2 -150.1(3) . 6
O4 V2 O2 V2 -75.3(5) 6 6
V1 V2 O2 V2 -30.5(3) 6 6
V4 V2 O2 V2 -122.12(19) 3 6
O11 V2 O2 V1 -147.8(7) . .
O2 V2 O2 V1 102.8(5) 6 .
O9 V2 O2 V1 -44.4(6) . .
O4 V2 O2 V1 30.4(9) 6 .
V2 V2 O2 V1 105.6(6) 6 .
V1 V2 O2 V1 75.2(6) 6 .
V4 V2 O2 V1 -16.5(7) 3 .
O5 V1 O2 V2 146.5(6) . .
O4 V1 O2 V2 -109.3(6) . .
O8 V1 O2 V2 39.5(6) . .
O1 V1 O2 V2 -30.5(9) . .
V2 V1 O2 V2 -102.5(6) 6 .
V3 V1 O2 V2 12.9(7) . .
O5 V1 O2 V2 -111.0(3) . 6
O4 V1 O2 V2 -6.7(3) . 6
O8 V1 O2 V2 142.0(3) . 6
O1 V1 O2 V2 72.0(5) . 6
V3 V1 O2 V2 115.5(2) . 6
O5 V1 O4 V4 -130.5(6) . 8
O2 V1 O4 V4 125.1(6) . 8
O8 V1 O4 V4 45.1(9) . 8
O1 V1 O4 V4 -23.7(6) . 8
V2 V1 O4 V4 118.6(7) 6 8
V3 V1 O4 V4 1.7(7) . 8
O5 V1 O4 V2 110.9(3) . 6
O2 V1 O4 V2 6.4(3) . 6
O8 V1 O4 V2 -73.5(6) . 6
O1 V1 O4 V2 -142.4(3) . 6
V3 V1 O4 V2 -117.0(2) . 6
O5 V1 O8 V3 -134.2(5) . 3
O4 V1 O8 V3 50.2(8) . 3
O2 V1 O8 V3 -27.4(5) . 3
O1 V1 O8 V3 122.2(5) . 3
V2 V1 O8 V3 0.5(6) 6 3
V3 V1 O8 V3 116.6(6) . 3
O5 V1 O8 V3 109.2(3) . .
O4 V1 O8 V3 -66.4(6) . .
O2 V1 O8 V3 -143.9(3) . .
O1 V1 O8 V3 5.6(3) . .
V2 V1 O8 V3 -116.12(19) 6 .
O7 V3 O8 V3 105.9(4) . 3
O9 V3 O8 V3 -89.5(5) 3 3
O8 V3 O8 V3 -0.5(4) 3 3
O1 V3 O8 V3 -150.0(3) . 3
V4 V3 O8 V3 -131.31(18) . 3
V1 V3 O8 V3 -144.3(4) . 3
O7 V3 O8 V1 -109.8(4) . .
O9 V3 O8 V1 54.8(6) 3 .
O8 V3 O8 V1 143.82(13) 3 .
O1 V3 O8 V1 -5.7(3) . .
V3 V3 O8 V1 144.3(4) 3 .
V4 V3 O8 V1 13.0(3) . .
O11 V2 O9 V3 151.7(7) . 3
O2 V2 O9 V3 44.2(7) . 3
O2 V2 O9 V3 -46.9(9) 6 3
O4 V2 O9 V3 -104.1(7) 6 3
V2 V2 O9 V3 16.3(8) 6 3
V1 V2 O9 V3 -80.6(6) 6 3
V4 V2 O9 V3 -104.0(7) 3 3
O11 V2 O9 V4 -104.3(4) . 3
O2 V2 O9 V4 148.2(3) . 3
O2 V2 O9 V4 57.1(6) 6 3
O4 V2 O9 V4 -0.1(3) 6 3
V2 V2 O9 V4 120.3(2) 6 3
V1 V2 O9 V4 23.4(3) 6 3
O6 V4 O10 V4 178.8(3) . 8
O4 V4 O10 V4 -68.8(2) 8 8
O1 V4 O10 V4 67.15(19) . 8
O9 V4 O10 V4 9.7(5) 3 8
V3 V4 O10 V4 51.9(2) . 8
V2 V4 O10 V4 -49.8(3) 3 8
C9 N1 C1 C2 -176.5(16) . .
C13 N1 C1 C2 61.9(19) . .
C5 N1 C1 C2 -56.9(18) . .
N1 C1 C2 C3 -169.3(17) . .
C1 C2 C3 C4 -143.9(15) . .
C9 N1 C5 C6 54(2) . .
C1 N1 C5 C6 -63(2) . .
C13 N1 C5 C6 176.9(17) . .
N1 C5 C6 C7 -175.6(16) . .
C5 C6 C7 C8 77(3) . .
C1 N1 C9 C10 176.6(18) . .
C13 N1 C9 C10 -62(2) . .
C5 N1 C9 C10 59(2) . .
N1 C9 C10 C11 169(2) . .
C9 C10 C11 C12 -78(2) . .
C9 N1 C13 C14 -63.0(19) . .
C1 N1 C13 C14 56(2) . .
C5 N1 C13 C14 174.4(17) . .
N1 C13 C14 C15 159.6(16) . .
C13 C14 C15 C16 -57(3) . .
